data_1504736
loop_
_publ_author_name
'Khan, Faiz Ahmed'
'Sudheer, Ch'

_publ_section_title
;
 A chiral pool approach to the synthesis of optically active tetrahalo
 norbornyl building blocks.
;
_journal_issue 14
_journal_name_full 'Organic letters'
_journal_page_first 3029
_journal_page_last 3032
_journal_paper_doi 10.1021/ol800990m
_journal_volume 10
_journal_year 2008
_chemical_absolute_configuration rmad
_chemical_formula_moiety 'C12 H12 Cl4 O5'
_chemical_formula_sum 'C12 H12 Cl4 O5'
_chemical_formula_weight 378.02
_space_group_IT_number 19
_symmetry_cell_setting orthorhombic
_symmetry_space_group_name_Hall 'P 2ac 2ab'
_symmetry_space_group_name_H-M 'P 21 21 21'
_atom_sites_solution_hydrogens geom
_atom_sites_solution_primary direct
_atom_sites_solution_secondary difmap
_audit_creation_method SHELXL-97
_cell_angle_alpha 90.00
_cell_angle_beta 90.00
_cell_angle_gamma 90.00
_cell_formula_units_Z 4
_cell_length_a 7.3550(7)
_cell_length_b 13.6917(12)
_cell_length_c 14.3079(13)
_cell_measurement_reflns_used 2667
_cell_measurement_temperature 100(2)
_cell_measurement_theta_max 28.25
_cell_measurement_theta_min 2.85
_cell_volume 1440.8(2)
_computing_cell_refinement 'SAINT 6.45 ( Bruker, 2003)'
_computing_data_collection 'SMART 5.628 (Bruker, 2003)'
_computing_data_reduction 'SAINT 6.45 ( Bruker, 2003)'
_computing_molecular_graphics 'Diamond 2.1'
_computing_publication_material 'WinGX publication routines (Farrugia, 1999)'
_computing_structure_refinement 'SHELXL-97 (Sheldrick, 1997)'
_computing_structure_solution SIR-92
_diffrn_ambient_temperature 100(2)
_diffrn_measured_fraction_theta_full 0.996
_diffrn_measured_fraction_theta_max 0.996
_diffrn_measurement_device_type 'CCD area Detector'
_diffrn_measurement_method 'phi and omega scans'
_diffrn_radiation_monochromator graphite
_diffrn_radiation_source 'fine-focus sealed tube'
_diffrn_radiation_type MoK\a
_diffrn_radiation_wavelength 0.71073
_diffrn_reflns_av_R_equivalents 0.0384
_diffrn_reflns_av_sigmaI/netI 0.0526
_diffrn_reflns_limit_h_max 9
_diffrn_reflns_limit_h_min -8
_diffrn_reflns_limit_k_max 15
_diffrn_reflns_limit_k_min -18
_diffrn_reflns_limit_l_max 19
_diffrn_reflns_limit_l_min -9
_diffrn_reflns_number 9426
_diffrn_reflns_theta_full 28.30
_diffrn_reflns_theta_max 28.30
_diffrn_reflns_theta_min 2.06
_diffrn_standards_decay_% 0.5
_diffrn_standards_interval_time 60
_diffrn_standards_number 3
_exptl_absorpt_coefficient_mu 0.838
_exptl_absorpt_correction_T_max 0.9444
_exptl_absorpt_correction_T_min 0.9299
_exptl_absorpt_correction_type empirical
_exptl_absorpt_process_details 'SADABS 2.10 (Bruker 2003)'
_exptl_crystal_colour colorless
_exptl_crystal_density_diffrn 1.743
_exptl_crystal_density_method 'not measured'
_exptl_crystal_description prism
_exptl_crystal_F_000 768
_exptl_crystal_size_max 0.09
_exptl_crystal_size_mid 0.07
_exptl_crystal_size_min 0.06
_refine_diff_density_max 0.495
_refine_diff_density_min -0.518
_refine_diff_density_rms 0.117
_refine_ls_abs_structure_details 'Flack H D (1983), Acta Cryst. A39, 876-881'
_refine_ls_abs_structure_Flack -0.03(10)
_refine_ls_extinction_method none
_refine_ls_goodness_of_fit_ref 1.102
_refine_ls_hydrogen_treatment constr
_refine_ls_matrix_type full
_refine_ls_number_parameters 190
_refine_ls_number_reflns 3540
_refine_ls_number_restraints 0
_refine_ls_restrained_S_all 1.102
_refine_ls_R_factor_all 0.0572
_refine_ls_R_factor_gt 0.0442
_refine_ls_shift/su_max 0.000
_refine_ls_shift/su_mean 0.000
_refine_ls_structure_factor_coef Fsqd
_refine_ls_weighting_details 'calc w=1/[\s^2^(Fo^2^)+(0.0323P)^2^+2.8529P] where P=(Fo^2^+2Fc^2^)/3'
_refine_ls_weighting_scheme calc
_refine_ls_wR_factor_gt 0.0917
_refine_ls_wR_factor_ref 0.1145
_reflns_number_gt 3098
_reflns_number_total 3540
_reflns_threshold_expression >2sigma(I)
_cod_data_source_file ol800990m-file003.cif
_cod_data_source_block 22
_cod_depositor_comments
;
The following automatic conversions were performed:

'_symmetry_cell_setting' value 'Orthorhombic' changed to
'orthorhombic' according to
/home/saulius/struct/CIF-dictionaries/cif_core.dic dictionary named
'cif_core.dic' version 2.4.1 from 2010-06-29.

Automatic conversion script
Id: cif_fix_values 1715 2011-07-08 13:25:40Z adriana 
;
_cod_database_code 1504736

loop_
_symmetry_equiv_pos_as_xyz
'x, y, z'
'-x+1/2, -y, z+1/2'
'x+1/2, -y+1/2, -z'
'-x, y+1/2, -z+1/2'

loop_
_atom_site_label
_atom_site_type_symbol
_atom_site_fract_x
_atom_site_fract_y
_atom_site_fract_z
_atom_site_U_iso_or_equiv
_atom_site_adp_type
_atom_site_occupancy
_atom_site_symmetry_multiplicity
_atom_site_calc_flag
_atom_site_refinement_flags
C1 C 0.4237(5) 0.4660(3) 0.1158(3) 0.0190(8) Uani 1 1 d .
C2 C 0.3159(5) 0.3945(3) 0.0512(3) 0.0188(8) Uani 1 1 d .
H2 H 0.1875 0.3896 0.0689 0.023 Uiso 1 1 calc R
C3 C 0.3413(5) 0.4374(3) -0.0480(3) 0.0162(7) Uani 1 1 d .
H3 H 0.2251 0.4624 -0.0714 0.019 Uiso 1 1 calc R
C4 C 0.4733(5) 0.5238(3) -0.0276(3) 0.0162(7) Uani 1 1 d .
C5 C 0.6530(5) 0.4881(3) 0.0113(3) 0.0180(7) Uani 1 1 d .
C6 C 0.6242(5) 0.4539(3) 0.0977(3) 0.0209(8) Uani 1 1 d .
C7 C 0.3874(5) 0.5654(3) 0.0653(3) 0.0194(8) Uani 1 1 d .
C8 C 0.1393(6) 0.6703(3) 0.0220(3) 0.0293(10) Uani 1 1 d .
H8A H 0.0092 0.6739 0.0265 0.044 Uiso 1 1 calc R
H8B H 0.1744 0.6699 -0.0426 0.044 Uiso 1 1 calc R
H8C H 0.1923 0.7259 0.0525 0.044 Uiso 1 1 calc R
C9 C 0.4548(7) 0.6847(3) 0.1828(3) 0.0318(11) Uani 1 1 d .
H9A H 0.5332 0.7395 0.1942 0.048 Uiso 1 1 calc R
H9B H 0.4769 0.6352 0.2289 0.048 Uiso 1 1 calc R
H9C H 0.3303 0.7054 0.1863 0.048 Uiso 1 1 calc R
C10 C 0.4078(5) 0.2957(3) 0.0474(3) 0.0199(8) Uani 1 1 d .
C11 C 0.4005(5) 0.3488(3) -0.1058(3) 0.0195(8) Uani 1 1 d .
H11 H 0.2907 0.3198 -0.1329 0.023 Uiso 1 1 calc R
C12 C 0.5354(6) 0.3638(3) -0.1845(3) 0.0225(8) Uani 1 1 d .
H12A H 0.4861 0.4101 -0.2292 0.027 Uiso 1 1 calc R
H12B H 0.6472 0.3908 -0.1595 0.027 Uiso 1 1 calc R
O1 O 0.4906(4) 0.64605(19) 0.09191(18) 0.0196(6) Uani 1 1 d .
O2 O 0.2025(4) 0.58172(19) 0.0666(2) 0.0212(6) Uani 1 1 d .
O3 O 0.4298(4) 0.2401(2) 0.1109(2) 0.0259(6) Uani 1 1 d .
O4 O 0.4751(4) 0.27858(19) -0.03897(19) 0.0210(6) Uani 1 1 d .
O5 O 0.5730(4) 0.2737(2) -0.2303(2) 0.0295(7) Uani 1 1 d .
H5 H 0.6453 0.2830 -0.2730 0.044 Uiso 1 1 calc R
Cl1 Cl 0.49310(14) 0.60880(7) -0.11980(6) 0.0229(2) Uani 1 1 d .
Cl2 Cl 0.35469(16) 0.45478(7) 0.23355(7) 0.0283(2) Uani 1 1 d .
Cl3 Cl 0.77670(15) 0.40369(8) 0.17201(8) 0.0321(3) Uani 1 1 d .
Cl4 Cl 0.85475(14) 0.49306(8) -0.04654(8) 0.0306(3) Uani 1 1 d .

loop_
_atom_site_aniso_label
_atom_site_aniso_U_11
_atom_site_aniso_U_22
_atom_site_aniso_U_33
_atom_site_aniso_U_23
_atom_site_aniso_U_13
_atom_site_aniso_U_12
C1 0.0238(19) 0.0185(18) 0.0148(18) 0.0011(16) 0.0055(16) 0.0016(15)
C2 0.0232(19) 0.0157(17) 0.0174(17) 0.0019(16) 0.0010(15) 0.0003(15)
C3 0.0151(16) 0.0159(17) 0.0176(17) 0.0038(14) -0.0028(15) -0.0014(14)
C4 0.0171(18) 0.0154(17) 0.0163(17) 0.0045(14) -0.0010(14) -0.0013(14)
C5 0.0184(17) 0.0187(18) 0.0168(17) -0.0034(15) -0.0026(15) 0.0020(15)
C6 0.0222(19) 0.0183(19) 0.0221(19) -0.0047(16) -0.0101(16) 0.0007(16)
C7 0.0215(19) 0.0174(17) 0.0192(19) 0.0027(15) -0.0025(15) -0.0020(14)
C8 0.022(2) 0.019(2) 0.047(3) -0.0010(19) -0.002(2) 0.0034(17)
C9 0.051(3) 0.022(2) 0.023(2) -0.0061(18) 0.006(2) -0.007(2)
C10 0.0225(19) 0.0201(19) 0.0172(18) -0.0027(16) -0.0050(16) -0.0019(15)
C11 0.023(2) 0.0156(17) 0.0200(19) -0.0031(16) -0.0025(16) -0.0014(14)
C12 0.027(2) 0.0210(19) 0.0200(19) -0.0069(16) 0.0058(16) -0.0016(16)
O1 0.0274(14) 0.0157(12) 0.0157(13) -0.0043(10) 0.0013(12) -0.0030(11)
O2 0.0200(13) 0.0169(14) 0.0267(15) -0.0011(12) 0.0028(11) 0.0040(10)
O3 0.0368(16) 0.0178(14) 0.0231(15) 0.0048(12) -0.0014(13) -0.0025(12)
O4 0.0257(15) 0.0162(13) 0.0212(14) -0.0027(11) -0.0027(12) 0.0001(11)
O5 0.0374(17) 0.0273(16) 0.0237(15) -0.0109(13) 0.0112(14) 0.0005(13)
Cl1 0.0349(5) 0.0186(4) 0.0153(4) 0.0020(4) 0.0013(4) -0.0057(4)
Cl2 0.0441(6) 0.0252(5) 0.0156(4) 0.0000(4) 0.0048(5) -0.0007(5)
Cl3 0.0335(6) 0.0295(6) 0.0333(6) -0.0018(5) -0.0173(5) 0.0049(5)
Cl4 0.0171(4) 0.0381(6) 0.0365(6) -0.0102(5) 0.0048(5) -0.0035(4)

loop_
_atom_type_symbol
_atom_type_description
_atom_type_scat_dispersion_real
_atom_type_scat_dispersion_imag
_atom_type_scat_source
C C 0.0033 0.0016 'International Tables Vol C Tables 4.2.6.8 and 6.1.1.4'
H H 0.0000 0.0000 'International Tables Vol C Tables 4.2.6.8 and 6.1.1.4'
O O 0.0106 0.0060 'International Tables Vol C Tables 4.2.6.8 and 6.1.1.4'
Cl Cl 0.1484 0.1585 'International Tables Vol C Tables 4.2.6.8 and 6.1.1.4'

loop_
_geom_angle_atom_site_label_1
_geom_angle_atom_site_label_2
_geom_angle_atom_site_label_3
_geom_angle
C6 C1 C2 109.0(3)
C6 C1 C7 100.6(3)
C2 C1 C7 100.7(3)
C6 C1 Cl2 115.8(3)
C2 C1 Cl2 111.3(3)
C7 C1 Cl2 117.9(3)
C10 C2 C3 104.6(3)
C10 C2 C1 110.8(3)
C3 C2 C1 104.1(3)
C11 C3 C2 103.3(3)
C11 C3 C4 121.7(3)
C2 C3 C4 101.0(3)
C5 C4 C3 111.6(3)
C5 C4 C7 99.0(3)
C3 C4 C7 100.5(3)
C5 C4 Cl1 114.5(3)
C3 C4 Cl1 114.4(3)
C7 C4 Cl1 115.1(3)
C6 C5 C4 108.3(3)
C6 C5 Cl4 126.9(3)
C4 C5 Cl4 124.8(3)
C5 C6 C1 105.9(3)
C5 C6 Cl3 128.2(3)
C1 C6 Cl3 125.9(3)
O2 C7 O1 113.9(3)
O2 C7 C1 107.7(3)
O1 C7 C1 118.0(3)
O2 C7 C4 117.7(3)
O1 C7 C4 107.3(3)
C1 C7 C4 90.4(3)
O3 C10 O4 122.3(4)
O3 C10 C2 127.0(4)
O4 C10 C2 110.6(3)
O4 C11 C12 109.3(3)
O4 C11 C3 105.9(3)
C12 C11 C3 118.7(3)
O5 C12 C11 110.6(3)
C7 O1 C9 116.2(3)
C7 O2 C8 116.6(3)
C10 O4 C11 110.3(3)

loop_
_geom_bond_atom_site_label_1
_geom_bond_atom_site_label_2
_geom_bond_distance
C1 C6 1.507(6)
C1 C2 1.563(5)
C1 C7 1.564(5)
C1 Cl2 1.766(4)
C2 C10 1.514(5)
C2 C3 1.547(5)
C3 C11 1.531(5)
C3 C4 1.558(5)
C4 C5 1.515(5)
C4 C7 1.578(5)
C4 Cl1 1.765(4)
C5 C6 1.340(5)
C5 Cl4 1.700(4)
C6 Cl3 1.691(4)
C7 O2 1.378(5)
C7 O1 1.393(5)
C8 O2 1.447(5)
C9 O1 1.429(5)
C10 O3 1.196(5)
C10 O4 1.351(5)
C11 O4 1.463(5)
C11 C12 1.514(5)
C12 O5 1.425(5)
